data_7047762
loop_
_publ_author_name
'Gajecki, Leah'
'Berg, David J.'
'Hoenisch, Josh'
'Oliver, Allen G.'

_publ_section_title
;
 Variable coordination of carbazolyl-bis(tetrazole) ligands in lanthanide
 chemistry.
;
_journal_issue 43
_journal_name_full 'Dalton transactions (Cambridge, England : 2003)'
_journal_page_first 15487
_journal_page_last 15496
_journal_paper_doi 10.1039/c8dt02757a
_journal_volume 47
_journal_year 2018
_chemical_formula_moiety 'C62 H90 Ce N19 Si2, 2.5(C7 H8)'
_chemical_formula_sum 'C79.5 H110 Ce N19 Si2'
_chemical_formula_weight 1528.16
_chemical_melting_point 563
_chemical_name_common Ce(CzTiPr)2[N(SiMe3)2]
_chemical_name_systematic
'Bis(1,8-Bis(2?-H-tetrazo-5?-yl)-3,6-di-tert-butylcarbazolyl)(bis(trimethylsilyl)amido) cerium(III)'
_chemical_properties_physical Air-sensitive,Moisture-sensitive,Oxygen-sensitive
_space_group_crystal_system monoclinic
_space_group_IT_number 15
_space_group_name_Hall '-C 2yc'
_space_group_name_H-M_alt 'C 1 2/c 1'
_symmetry_space_group_name_Hall '-C 2yc'
_symmetry_space_group_name_H-M 'C 1 2/c 1'
_atom_sites_solution_hydrogens geom
_atom_sites_solution_primary dual
_audit_creation_date 2016-11-04
_audit_creation_method
;
Olex2 1.2
(compiled 2016.09.09 svn.r3337 for OlexSys, GUI svn.r5227)
;
_audit_update_record
;
2018-07-04 deposited with the CCDC.
2018-10-12 downloaded from the CCDC.
;
_cell_angle_alpha 90
_cell_angle_beta 128.185(4)
_cell_angle_gamma 90
_cell_formula_units_Z 8
_cell_length_a 40.053(7)
_cell_length_b 18.203(3)
_cell_length_c 28.621(5)
_cell_measurement_reflns_used 9688
_cell_measurement_temperature 120(2)
_cell_measurement_theta_max 27.587
_cell_measurement_theta_min 2.240
_cell_volume 16402(5)
_computing_cell_refinement 'SAINT v8.37A (Bruker, 2015)'
_computing_data_reduction 'SAINT v8.37A (Bruker, 2015)'
_computing_molecular_graphics 'Olex2 (Dolomanov et al., 2009)'
_computing_publication_material 'Olex2 (Dolomanov et al., 2009)'
_computing_structure_refinement 'ShelXL (Sheldrick, 2015)'
_computing_structure_solution 'ShelXT (Sheldrick, 2015)'
_diffrn_ambient_temperature 119.9
_diffrn_measured_fraction_theta_full 1.000
_diffrn_measured_fraction_theta_max 1.000
_diffrn_measurement_device_type 'Bruker APEX-II CCD'
_diffrn_measurement_method '\f and \w scans'
_diffrn_radiation_type MoK\a
_diffrn_radiation_wavelength 0.71073
_diffrn_reflns_av_R_equivalents 0.0540
_diffrn_reflns_av_unetI/netI 0.0271
_diffrn_reflns_Laue_measured_fraction_full 1.000
_diffrn_reflns_Laue_measured_fraction_max 1.000
_diffrn_reflns_limit_h_max 51
_diffrn_reflns_limit_h_min -51
_diffrn_reflns_limit_k_max 23
_diffrn_reflns_limit_k_min -23
_diffrn_reflns_limit_l_max 36
_diffrn_reflns_limit_l_min -36
_diffrn_reflns_number 175948
_diffrn_reflns_point_group_measured_fraction_full 1.000
_diffrn_reflns_point_group_measured_fraction_max 1.000
_diffrn_reflns_theta_full 25.242
_diffrn_reflns_theta_max 27.105
_diffrn_reflns_theta_min 1.793
_diffrn_standards_number 0
_exptl_absorpt_coefficient_mu 0.638
_exptl_absorpt_correction_T_max 0.9651
_exptl_absorpt_correction_T_min 0.8649
_exptl_absorpt_correction_type multi-scan
_exptl_absorpt_process_details
;
SADABS-2016/2 (Bruker,2016/2) was used for absorption correction.
wR2(int) was 0.0546 before and 0.0505 after correction.
The Ratio of minimum to maximum transmission is 0.8962.
The \l/2 correction factor is Not present.
;
_exptl_crystal_colour yellow
_exptl_crystal_colour_primary yellow
_exptl_crystal_density_diffrn 1.238
_exptl_crystal_description block
_exptl_crystal_F_000 6448
_exptl_crystal_recrystallization_method 'Re-crystallisation from solvent: Toluene'
_exptl_crystal_size_max 0.305
_exptl_crystal_size_mid 0.221
_exptl_crystal_size_min 0.167
_refine_diff_density_max 1.412
_refine_diff_density_min -0.677
_refine_diff_density_rms 0.079
_refine_ls_extinction_method none
_refine_ls_goodness_of_fit_ref 1.082
_refine_ls_hydrogen_treatment constr
_refine_ls_matrix_type full
_refine_ls_number_parameters 1026
_refine_ls_number_reflns 18106
_refine_ls_number_restraints 9
_refine_ls_restrained_S_all 1.091
_refine_ls_R_factor_all 0.0541
_refine_ls_R_factor_gt 0.0406
_refine_ls_shift/su_max 0.002
_refine_ls_shift/su_mean 0.000
_refine_ls_structure_factor_coef Fsqd
_refine_ls_weighting_details 'w=1/[\s^2^(Fo^2^)+(0.0372P)^2^+61.0903P] where P=(Fo^2^+2Fc^2^)/3'
_refine_ls_weighting_scheme calc
_refine_ls_wR_factor_gt 0.0937
_refine_ls_wR_factor_ref 0.1013
_reflns_Friedel_coverage 0.000
_reflns_number_gt 15130
_reflns_number_total 18106
_reflns_threshold_expression 'I > 2\s(I)'
_cod_data_source_file c8dt02757a2.cif
_cod_data_source_block lg0323
_cod_depositor_comments 'Adding full bibliography for 7047755--7047762.cif.'
_cod_original_cell_volume 16401(5)
_cod_original_formula_sum 'C79.50 H110 Ce N19 Si2'
_cod_database_code 7047762
_shelx_space_group_comment
;
The symmetry employed for this shelxl refinement is uniquely defined
by the following loop, which should always be used as a source of
symmetry information in preference to the above space-group names.
They are only intended as comments.
;
_shelx_estimated_absorpt_t_max 0.901
_shelx_estimated_absorpt_t_min 0.829
_olex2_refinement_description
;
1. Fixed Uiso
 At 1.2 times of:
  All C(H) groups, All C(H,H) groups
 At 1.5 times of:
  All C(H,H,H) groups
2. Restrained distances
 C37-C35 \\sim C37-C36 \\sim C35-C36
 with sigma of 0.04
 C7-C4 \\sim C7-C37 \\sim C7-C35 \\sim C7-C36
 with sigma of 0.02
3. Uiso/Uaniso restraints and constraints
Uanis(C53) = Uanis(C47) = Uanis(C48) = Uanis(C49) = Uanis(C50) = Uanis(C51) =
Uanis(C52)
4. Others
 Sof(C35)=Sof(H35A)=Sof(H35B)=Sof(H35C)=Sof(C36)=Sof(H36A)=Sof(H36B)=Sof(H36C)=
 Sof(C37)=Sof(H37A)=Sof(H37B)=Sof(H37C)=1-FVAR(1)
 Sof(C8)=Sof(H8A)=Sof(H8B)=Sof(H8C)=Sof(C9)=Sof(H9A)=Sof(H9B)=Sof(H9C)=
 Sof(C10)=Sof(H10A)=Sof(H10B)=Sof(H10C)=FVAR(1)
 Sof(H12A)=Sof(C38)=Sof(H38A)=Sof(H38B)=Sof(H38C)=Sof(C39)=Sof(H39A)=Sof(H39B)=
 Sof(H39C)=1-FVAR(2)
 Sof(H12)=Sof(C13)=Sof(H13A)=Sof(H13B)=Sof(H13C)=Sof(C14)=Sof(H14A)=Sof(H14B)=
 Sof(H14C)=FVAR(2)
 Sof(C61)=Sof(C62)=Sof(H62)=Sof(C63)=Sof(H63)=Sof(C64)=Sof(H64)=Sof(C65)=
 Sof(H65)=Sof(C66)=Sof(H66)=Sof(C67)=Sof(H67A)=Sof(H67B)=Sof(H67C)=1-FVAR(3)
 Sof(C60)=Sof(H60A)=Sof(H60B)=Sof(H60C)=Sof(C54)=Sof(C55)=Sof(H55)=Sof(C56)=
 Sof(H56)=Sof(C57)=Sof(H57)=Sof(C58)=Sof(H58)=Sof(C59)=Sof(H59)=FVAR(3)
 Fixed Sof: C53(0.5) H53A(0.5) H53B(0.5) H53C(0.5) C47(0.5) C48(0.5) H48(0.5)
 C49(0.5) H49(0.5) C50(0.5) H50(0.5) C51(0.5) H51(0.5) C52(0.5) H52(0.5)
5.a Free rotating group:
 C53(C47,C48,C49,C50,C51,C52), C60(C54,C55,C56,C57,C58,C59)
5.b Ternary CH refined with riding coordinates:
 C12(H12), C12(H12A), C26(H26), C12'(H12'), C26'(H26')
5.c Aromatic/amide H refined with riding coordinates:
 C3(H3), C5(H5), C17(H17), C19(H19), C3'(H3'), C5'(H5'), C17'(H17'),
 C19'(H19'), C48(H48), C49(H49), C50(H50), C51(H51), C52(H52), C55(H55),
 C56(H56), C57(H57), C58(H58), C59(H59), C40(H40), C41(H41), C42(H42), C44(H44),
  C45(H45), C62(H62), C63(H63), C64(H64), C65(H65), C66(H66)
5.d Idealised Me refined as rotating group:
 C8(H8A,H8B,H8C), C9(H9A,H9B,H9C), C10(H10A,H10B,H10C), C13(H13A,H13B,H13C),
 C14(H14A,H14B,H14C), C22(H22A,H22B,H22C), C23(H23A,H23B,H23C), C24(H24A,H24B,
 H24C), C27(H27A,H27B,H27C), C28(H28A,H28B,H28C), C29(H29A,H29B,H29C), C30(H30A,
 H30B,H30C), C31(H31A,H31B,H31C), C32(H32A,H32B,H32C), C33(H33A,H33B,H33C),
 C34(H34A,H34B,H34C), C35(H35A,H35B,H35C), C36(H36A,H36B,H36C), C37(H37A,H37B,
 H37C), C38(H38A,H38B,H38C), C39(H39A,H39B,H39C), C8'(H8'A,H8'B,H8'C), C9'(H9'A,
 H9'B,H9'C), C10'(H10D,H10E,H10F), C13'(H13D,H13E,H13F), C14'(H14D,H14E,H14F),
 C22'(H22D,H22E,H22F), C23'(H23D,H23E,H23F), C24'(H24D,H24E,H24F), C27'(H27D,
 H27E,H27F), C28'(H28D,H28E,H28F), C53(H53A,H53B,H53C), C60(H60A,H60B,H60C),
 C46(H46A,H46B,H46C), C67(H67A,H67B,H67C)
;
_shelx_shelxl_version_number 2014/7
_olex2_submission_special_instructions 'No special instructions were received'

loop_
_space_group_symop_operation_xyz
'x, y, z'
'-x, y, -z+1/2'
'x+1/2, y+1/2, z'
'-x+1/2, y+1/2, -z+1/2'
'-x, -y, -z'
'x, -y, z-1/2'
'-x+1/2, -y+1/2, -z'
'x+1/2, -y+1/2, z-1/2'

loop_
_atom_site_label
_atom_site_type_symbol
_atom_site_fract_x
_atom_site_fract_y
_atom_site_fract_z
_atom_site_U_iso_or_equiv
_atom_site_adp_type
_atom_site_occupancy
_atom_site_site_symmetry_order
_atom_site_calc_flag
_atom_site_refinement_flags_posn
_atom_site_refinement_flags_occupancy
_atom_site_disorder_assembly
_atom_site_disorder_group
Ce1 Ce 0.36313(2) 0.61863(2) 0.39601(2) 0.01734(5) Uani 1 1 d . . . .
Si1 Si 0.28216(3) 0.60044(5) 0.41037(4) 0.02852(18) Uani 1 1 d . . . .
Si2 Si 0.34169(3) 0.47197(5) 0.44974(4) 0.02690(17) Uani 1 1 d . . . .
N1 N 0.38583(7) 0.75098(12) 0.39908(10) 0.0229(5) Uani 1 1 d . . . .
N2 N 0.44218(8) 0.73409(17) 0.58776(12) 0.0376(6) Uani 1 1 d . . . .
N3 N 0.39444(8) 0.68174(14) 0.50038(11) 0.0278(5) Uani 1 1 d . . . .
N4 N 0.38637(9) 0.65961(17) 0.53652(12) 0.0383(7) Uani 1 1 d . . . .
N5 N 0.41522(9) 0.69167(19) 0.58760(12) 0.0434(7) Uani 1 1 d . . . .
N6 N 0.26652(8) 0.75753(14) 0.21793(11) 0.0285(5) Uani 1 1 d . . . .
N7 N 0.30232(7) 0.68936(13) 0.29970(10) 0.0233(5) Uani 1 1 d . . . .
N8 N 0.26181(7) 0.66838(14) 0.26665(10) 0.0254(5) Uani 1 1 d . . . .
N9 N 0.24201(7) 0.70952(14) 0.21905(11) 0.0265(5) Uani 1 1 d . . . .
N10 N 0.32441(7) 0.55805(13) 0.42124(10) 0.0243(5) Uani 1 1 d . . . .
C1 C 0.42536(9) 0.77708(15) 0.44761(14) 0.0264(6) Uani 1 1 d . . . .
C2 C 0.44695(9) 0.76583(16) 0.50863(13) 0.0284(6) Uani 1 1 d . . . .
C3 C 0.48712(10) 0.79884(18) 0.54967(16) 0.0375(8) Uani 1 1 d . . . .
H3 H 0.5019 0.7902 0.5909 0.045 Uiso 1 1 calc R . . .
C4 C 0.50605(11) 0.84341(19) 0.53257(17) 0.0426(9) Uani 1 1 d D . . .
C5 C 0.48412(11) 0.85631(17) 0.47226(17) 0.0383(8) Uani 1 1 d . . . .
H5 H 0.4963 0.8868 0.4594 0.046 Uiso 1 1 calc R . . .
C6 C 0.44425(10) 0.82477(16) 0.43038(15) 0.0317(7) Uani 1 1 d . . . .
C7 C 0.54952(12) 0.8796(2) 0.57920(18) 0.0496(10) Uani 1 1 d D . . .
C8 C 0.54647(17) 0.9584(3) 0.5846(3) 0.0358(15) Uani 0.598(7) 1 d . P A 1
H8A H 0.5336 0.9820 0.5461 0.054 Uiso 0.598(7) 1 calc GR P A 1
H8B H 0.5749 0.9787 0.6143 0.054 Uiso 0.598(7) 1 calc GR P A 1
H8C H 0.5289 0.9677 0.5969 0.054 Uiso 0.598(7) 1 calc GR P A 1
C9 C 0.57431(19) 0.8457(4) 0.6467(3) 0.0479(19) Uani 0.598(7) 1 d . P A 1
H9A H 0.5585 0.8584 0.6614 0.072 Uiso 0.598(7) 1 calc GR P A 1
H9B H 0.6030 0.8665 0.6734 0.072 Uiso 0.598(7) 1 calc GR P A 1
H9C H 0.5762 0.7922 0.6455 0.072 Uiso 0.598(7) 1 calc GR P A 1
C10 C 0.58239(17) 0.8594(4) 0.5683(3) 0.0446(18) Uani 0.598(7) 1 d . P A 1
H10A H 0.5845 0.8059 0.5675 0.067 Uiso 0.598(7) 1 calc GR P A 1
H10B H 0.6103 0.8798 0.6005 0.067 Uiso 0.598(7) 1 calc GR P A 1
H10C H 0.5729 0.8800 0.5302 0.067 Uiso 0.598(7) 1 calc GR P A 1
C11 C 0.42825(9) 0.72675(17) 0.53200(13) 0.0282(6) Uani 1 1 d . . . .
C12 C 0.41599(15) 0.6832(3) 0.63993(18) 0.0627(13) Uani 1 1 d . . . .
H12 H 0.3853 0.6784 0.6221 0.075 Uiso 0.483(9) 1 calc R P B 1
H12A H 0.3991 0.7222 0.6414 0.075 Uiso 0.517(9) 1 calc R P B 2
C13 C 0.4296(4) 0.7565(6) 0.6742(4) 0.073(3) Uani 0.483(9) 1 d . P B 1
H13A H 0.4585 0.7689 0.6889 0.110 Uiso 0.483(9) 1 calc GR P B 1
H13B H 0.4291 0.7517 0.7078 0.110 Uiso 0.483(9) 1 calc GR P B 1
H13C H 0.4100 0.7954 0.6476 0.110 Uiso 0.483(9) 1 calc GR P B 1
C14 C 0.4332(4) 0.6191(6) 0.6685(4) 0.068(3) Uani 0.483(9) 1 d . P B 1
H14A H 0.4167 0.5783 0.6411 0.102 Uiso 0.483(9) 1 calc GR P B 1
H14B H 0.4327 0.6161 0.7023 0.102 Uiso 0.483(9) 1 calc GR P B 1
H14C H 0.4626 0.6161 0.6828 0.102 Uiso 0.483(9) 1 calc GR P B 1
C15 C 0.37930(9) 0.78450(15) 0.35032(13) 0.0241(6) Uani 1 1 d . . . .
C16 C 0.34331(9) 0.78295(15) 0.29017(13) 0.0239(6) Uani 1 1 d . . . .
C17 C 0.34348(10) 0.82327(16) 0.24875(15) 0.0297(6) Uani 1 1 d . . . .
H17 H 0.3190 0.8217 0.2082 0.036 Uiso 1 1 calc R . . .
C18 C 0.37819(10) 0.86587(16) 0.26440(16) 0.0316(7) Uani 1 1 d . . . .
C19 C 0.41357(10) 0.86865(15) 0.32451(16) 0.0314(7) Uani 1 1 d . . . .
H19 H 0.4374 0.8978 0.3366 0.038 Uiso 1 1 calc R . . .
C20 C 0.41427(9) 0.82950(15) 0.36659(14) 0.0275(6) Uani 1 1 d . . . .
C21 C 0.37767(12) 0.90836(19) 0.21772(18) 0.0418(9) Uani 1 1 d . . . .
C22 C 0.41118(15) 0.8754(3) 0.2136(2) 0.0650(14) Uani 1 1 d . . . .
H22A H 0.4394 0.8803 0.2520 0.097 Uiso 1 1 calc GR . . .
H22B H 0.4105 0.9017 0.1831 0.097 Uiso 1 1 calc GR . . .
H22C H 0.4049 0.8233 0.2029 0.097 Uiso 1 1 calc GR . . .
C23 C 0.38741(15) 0.9895(2) 0.2350(2) 0.0598(12) Uani 1 1 d . . . .
H23A H 0.3669 1.0094 0.2397 0.090 Uiso 1 1 calc GR . . .
H23B H 0.3854 1.0167 0.2038 0.090 Uiso 1 1 calc GR . . .
H23C H 0.4162 0.9943 0.2726 0.090 Uiso 1 1 calc GR . . .
C24 C 0.33465(13) 0.9040(2) 0.15596(18) 0.0516(10) Uani 1 1 d . . . .
H24A H 0.3281 0.8526 0.1431 0.077 Uiso 1 1 calc GR . . .
H24B H 0.3357 0.9324 0.1278 0.077 Uiso 1 1 calc GR . . .
H24C H 0.3126 0.9242 0.1574 0.077 Uiso 1 1 calc GR . . .
C25 C 0.30477(9) 0.74333(15) 0.26937(12) 0.0231(6) Uani 1 1 d . . . .
C26 C 0.19564(9) 0.70555(19) 0.17196(14) 0.0325(7) Uani 1 1 d . . . .
H26 H 0.1841 0.6657 0.1824 0.039 Uiso 1 1 calc R . . .
C27 C 0.17609(11) 0.7778(2) 0.17008(18) 0.0469(9) Uani 1 1 d . . . .
H27A H 0.1824 0.7866 0.2086 0.070 Uiso 1 1 calc GR . . .
H27B H 0.1452 0.7758 0.1389 0.070 Uiso 1 1 calc GR . . .
H27C H 0.1880 0.8178 0.1615 0.070 Uiso 1 1 calc GR . . .
C28 C 0.18689(11) 0.6853(3) 0.11390(16) 0.0535(11) Uani 1 1 d . . . .
H28A H 0.1984 0.7234 0.1033 0.080 Uiso 1 1 calc GR . . .
H28B H 0.1562 0.6813 0.0824 0.080 Uiso 1 1 calc GR . . .
H28C H 0.2004 0.6381 0.1184 0.080 Uiso 1 1 calc GR . . .
C29 C 0.28611(11) 0.70295(18) 0.40672(15) 0.0363(7) Uani 1 1 d . . . .
H29A H 0.3077 0.7222 0.4468 0.054 Uiso 1 1 calc GR . . .
H29B H 0.2586 0.7254 0.3901 0.054 Uiso 1 1 calc GR . . .
H29C H 0.2941 0.7146 0.3814 0.054 Uiso 1 1 calc GR . . .
C30 C 0.23028(10) 0.5707(2) 0.33926(15) 0.0388(8) Uani 1 1 d . . . .
H30A H 0.2286 0.5879 0.3054 0.058 Uiso 1 1 calc GR . . .
H30B H 0.2068 0.5916 0.3370 0.058 Uiso 1 1 calc GR . . .
H30C H 0.2284 0.5169 0.3382 0.058 Uiso 1 1 calc GR . . .
C31 C 0.27761(12) 0.5842(2) 0.47087(17) 0.0453(9) Uani 1 1 d . . . .
H31A H 0.2707 0.5325 0.4706 0.068 Uiso 1 1 calc GR . . .
H31B H 0.2551 0.6155 0.4642 0.068 Uiso 1 1 calc GR . . .
H31C H 0.3047 0.5963 0.5094 0.068 Uiso 1 1 calc GR . . .
C32 C 0.37798(9) 0.43710(17) 0.43342(13) 0.0293(6) Uani 1 1 d . . . .
H32A H 0.3632 0.4396 0.3906 0.044 Uiso 1 1 calc GR . . .
H32B H 0.3859 0.3860 0.4468 0.044 Uiso 1 1 calc GR . . .
H32C H 0.4036 0.4675 0.4544 0.044 Uiso 1 1 calc GR . . .
C33 C 0.29819(11) 0.40267(18) 0.42060(15) 0.0340(7) Uani 1 1 d . . . .
H33A H 0.2798 0.4182 0.4305 0.051 Uiso 1 1 calc GR . . .
H33B H 0.3107 0.3547 0.4387 0.051 Uiso 1 1 calc GR . . .
H33C H 0.2814 0.3989 0.3773 0.051 Uiso 1 1 calc GR . . .
C34 C 0.37524(11) 0.4707(2) 0.53311(14) 0.0425(8) Uani 1 1 d . . . .
H34A H 0.4016 0.4978 0.5503 0.064 Uiso 1 1 calc GR . . .
H34B H 0.3820 0.4198 0.5472 0.064 Uiso 1 1 calc GR . . .
H34C H 0.3596 0.4939 0.5453 0.064 Uiso 1 1 calc GR . . .
C35 C 0.5418(3) 0.9353(6) 0.6124(5) 0.057(3) Uani 0.402(7) 1 d D P A 2
H35A H 0.5191 0.9692 0.5838 0.086 Uiso 0.402(7) 1 calc GR P A 2
H35B H 0.5680 0.9630 0.6409 0.086 Uiso 0.402(7) 1 calc GR P A 2
H35C H 0.5335 0.9089 0.6337 0.086 Uiso 0.402(7) 1 calc GR P A 2
C36 C 0.5783(3) 0.8236(6) 0.6082(6) 0.071(5) Uani 0.402(7) 1 d D P A 2
H36A H 0.5735 0.7976 0.6336 0.106 Uiso 0.402(7) 1 calc GR P A 2
H36B H 0.6071 0.8438 0.6328 0.106 Uiso 0.402(7) 1 calc GR P A 2
H36C H 0.5748 0.7894 0.5791 0.106 Uiso 0.402(7) 1 calc GR P A 2
C37 C 0.5591(3) 0.9332(6) 0.5446(4) 0.062(3) Uani 0.402(7) 1 d D P A 2
H37A H 0.5620 0.9043 0.5184 0.094 Uiso 0.402(7) 1 calc GR P A 2
H37B H 0.5855 0.9601 0.5734 0.094 Uiso 0.402(7) 1 calc GR P A 2
H37C H 0.5356 0.9682 0.5208 0.094 Uiso 0.402(7) 1 calc GR P A 2
C38 C 0.4011(4) 0.6028(6) 0.6417(4) 0.070(3) Uani 0.517(9) 1 d . P B 2
H38A H 0.3718 0.5948 0.6059 0.104 Uiso 0.517(9) 1 calc GR P B 2
H38B H 0.4026 0.5977 0.6770 0.104 Uiso 0.517(9) 1 calc GR P B 2
H38C H 0.4198 0.5663 0.6432 0.104 Uiso 0.517(9) 1 calc GR P B 2
C39 C 0.4644(3) 0.6834(7) 0.6976(4) 0.086(4) Uani 0.517(9) 1 d . P B 2
H39A H 0.4792 0.6422 0.6957 0.129 Uiso 0.517(9) 1 calc GR P B 2
H39B H 0.4660 0.6783 0.7331 0.129 Uiso 0.517(9) 1 calc GR P B 2
H39C H 0.4777 0.7297 0.6997 0.129 Uiso 0.517(9) 1 calc GR P B 2
N1' N 0.39433(7) 0.60212(12) 0.34085(9) 0.0177(4) Uani 1 1 d . . . .
N2' N 0.51481(7) 0.59742(13) 0.52276(10) 0.0234(5) Uani 1 1 d . . . .
N3' N 0.44502(7) 0.59228(13) 0.47253(10) 0.0212(5) Uani 1 1 d . . . .
N4' N 0.46283(7) 0.56810(13) 0.52704(10) 0.0226(5) Uani 1 1 d . . . .
N5' N 0.50389(7) 0.57179(12) 0.55526(10) 0.0218(5) Uani 1 1 d . . . .
N6' N 0.26566(7) 0.50753(14) 0.20598(10) 0.0244(5) Uani 1 1 d . . . .
N7' N 0.31468(7) 0.52582(12) 0.30313(10) 0.0207(5) Uani 1 1 d . . . .
N8' N 0.28477(7) 0.48317(13) 0.29570(10) 0.0213(5) Uani 1 1 d . . . .
N9' N 0.25657(7) 0.47371(13) 0.23807(10) 0.0220(5) Uani 1 1 d . . . .
C1' C 0.43252(8) 0.63475(14) 0.36084(12) 0.0180(5) Uani 1 1 d . . . .
C2' C 0.47113(8) 0.64065(14) 0.41868(12) 0.0196(5) Uani 1 1 d . . . .
C3' C 0.50569(8) 0.67550(15) 0.42690(12) 0.0219(5) Uani 1 1 d . . . .
H3' H 0.5316 0.6793 0.4661 0.026 Uiso 1 1 calc R . . .
C4' C 0.50374(8) 0.70480(15) 0.38021(13) 0.0232(6) Uani 1 1 d . . . .
C5' C 0.46571(8) 0.69746(15) 0.32280(12) 0.0205(5) Uani 1 1 d . . . .
H5' H 0.4635 0.7165 0.2901 0.025 Uiso 1 1 calc R . . .
C6' C 0.43097(8) 0.66263(14) 0.31295(12) 0.0190(5) Uani 1 1 d . . . .
C7' C 0.54141(9) 0.74457(17) 0.38963(14) 0.0295(6) Uani 1 1 d . . . .
C8' C 0.58205(10) 0.7400(2) 0.45404(15) 0.0434(9) Uani 1 1 d . . . .
H8'A H 0.5775 0.7644 0.4802 0.065 Uiso 1 1 calc GR . . .
H8'B H 0.6053 0.7642 0.4575 0.065 Uiso 1 1 calc GR . . .
H8'C H 0.5893 0.6883 0.4657 0.065 Uiso 1 1 calc GR . . .
C9' C 0.52971(12) 0.8257(2) 0.3729(2) 0.0554(11) Uani 1 1 d . . . .
H9'A H 0.5048 0.8295 0.3310 0.083 Uiso 1 1 calc GR . . .
H9'B H 0.5536 0.8518 0.3793 0.083 Uiso 1 1 calc GR . . .
H9'C H 0.5233 0.8476 0.3978 0.083 Uiso 1 1 calc GR . . .
C10' C 0.55075(10) 0.7103(2) 0.35003(15) 0.0431(9) Uani 1 1 d . . . .
H10D H 0.5570 0.6579 0.3593 0.065 Uiso 1 1 calc GR . . .
H10E H 0.5753 0.7349 0.3571 0.065 Uiso 1 1 calc GR . . .
H10F H 0.5260 0.7162 0.3082 0.065 Uiso 1 1 calc GR . . .
C11' C 0.47696(8) 0.61047(14) 0.47046(11) 0.0193(5) Uani 1 1 d . . . .
C12' C 0.53623(9) 0.55127(16) 0.61866(12) 0.0286(6) Uani 1 1 d . . . .
H12' H 0.5560 0.5145 0.6215 0.034 Uiso 1 1 calc R . . .
C13' C 0.56157(14) 0.6196(2) 0.65277(16) 0.0605(13) Uani 1 1 d . . . .
H13D H 0.5742 0.6400 0.6352 0.091 Uiso 1 1 calc GR . . .
H13E H 0.5841 0.6067 0.6944 0.091 Uiso 1 1 calc GR . . .
H13F H 0.5427 0.6562 0.6507 0.091 Uiso 1 1 calc GR . . .
C14' C 0.51517(11) 0.51635(19) 0.64246(14) 0.0354(7) Uani 1 1 d . . . .
H14D H 0.4965 0.5523 0.6414 0.053 Uiso 1 1 calc GR . . .
H14E H 0.5370 0.5003 0.6835 0.053 Uiso 1 1 calc GR . . .
H14F H 0.4984 0.4739 0.6178 0.053 Uiso 1 1 calc GR . . .
C15' C 0.36861(8) 0.60810(14) 0.27923(11) 0.0177(5) Uani 1 1 d . . . .
C16' C 0.38924(8) 0.64551(15) 0.25977(12) 0.0189(5) Uani 1 1 d . . . .
C17' C 0.36901(8) 0.65958(15) 0.20007(12) 0.0212(5) Uani 1 1 d . . . .
H17' H 0.3838 0.6845 0.1886 0.025 Uiso 1 1 calc R . . .
C18' C 0.32706(9) 0.63715(15) 0.15681(12) 0.0222(6) Uani 1 1 d . . . .
C19' C 0.30733(8) 0.59915(15) 0.17592(12) 0.0223(6) Uani 1 1 d . . . .
H19' H 0.2789 0.5831 0.1467 0.027 Uiso 1 1 calc R . . .
C20' C 0.32675(8) 0.58313(14) 0.23544(11) 0.0191(5) Uani 1 1 d . . . .
C21' C 0.30204(9) 0.65207(18) 0.09041(13) 0.0290(6) Uani 1 1 d . . . .
C22' C 0.26241(11) 0.6979(2) 0.06771(16) 0.0466(10) Uani 1 1 d . . . .
H22D H 0.2450 0.6715 0.0755 0.070 Uiso 1 1 calc GR . . .
H22E H 0.2459 0.7061 0.0249 0.070 Uiso 1 1 calc GR . . .
H22F H 0.2711 0.7453 0.0883 0.070 Uiso 1 1 calc GR . . .
C23' C 0.28771(12) 0.5786(2) 0.05684(15) 0.0438(9) Uani 1 1 d . . . .
H23D H 0.3127 0.5491 0.0705 0.066 Uiso 1 1 calc GR . . .
H23E H 0.2710 0.5879 0.0141 0.066 Uiso 1 1 calc GR . . .
H23F H 0.2703 0.5519 0.0645 0.066 Uiso 1 1 calc GR . . .
C24' C 0.32843(10) 0.6930(2) 0.07645(13) 0.0335(7) Uani 1 1 d . . . .
H24D H 0.3371 0.7409 0.0965 0.050 Uiso 1 1 calc GR . . .
H24E H 0.3113 0.7004 0.0334 0.050 Uiso 1 1 calc GR . . .
H24F H 0.3537 0.6641 0.0906 0.050 Uiso 1 1 calc GR . . .
C25' C 0.30283(8) 0.53951(15) 0.24818(12) 0.0204(5) Uani 1 1 d . . . .
C26' C 0.21750(9) 0.42928(16) 0.21077(13) 0.0262(6) Uani 1 1 d . . . .
H26' H 0.2198 0.4024 0.2431 0.031 Uiso 1 1 calc R . . .
C27' C 0.17917(9) 0.4792(2) 0.17970(16) 0.0397(8) Uani 1 1 d . . . .
H27D H 0.1829 0.5151 0.2082 0.060 Uiso 1 1 calc GR . . .
H27E H 0.1537 0.4499 0.1636 0.060 Uiso 1 1 calc GR . . .
H27F H 0.1761 0.5051 0.1472 0.060 Uiso 1 1 calc GR . . .
C28' C 0.21483(11) 0.37314(19) 0.16929(15) 0.0368(8) Uani 1 1 d . . . .
H28D H 0.2138 0.3986 0.1382 0.055 Uiso 1 1 calc GR . . .
H28E H 0.1891 0.3434 0.1510 0.055 Uiso 1 1 calc GR . . .
H28F H 0.2399 0.3412 0.1919 0.055 Uiso 1 1 calc GR . . .
C53 C 0.5269(5) 0.9357(8) 0.8476(4) 0.158(3) Uani 0.5 1 d . P C -1
H53A H 0.5098 0.9549 0.8589 0.236 Uiso 0.5 1 calc GR P C -1
H53B H 0.5517 0.9673 0.8643 0.236 Uiso 0.5 1 calc GR P C -1
H53C H 0.5363 0.8857 0.8632 0.236 Uiso 0.5 1 calc GR P C -1
C47 C 0.5003(3) 0.9345(5) 0.7809(4) 0.158(3) Uani 0.5 1 d G P C -1
C48 C 0.5068(4) 0.9863(5) 0.7509(5) 0.158(3) Uani 0.5 1 d G P C -1
H48 H 0.5277 1.0234 0.7729 0.189 Uiso 0.5 1 calc R P C -1
C49 C 0.4829(5) 0.9843(6) 0.6891(5) 0.158(3) Uani 0.5 1 d G P C -1
H49 H 0.4878 1.0198 0.6696 0.189 Uiso 0.5 1 calc R P C -1
C50 C 0.4519(4) 0.9303(8) 0.6561(4) 0.158(3) Uani 0.5 1 d G P C -1
H50 H 0.4357 0.9288 0.6141 0.189 Uiso 0.5 1 calc R P C -1
C51 C 0.4450(3) 0.8785(7) 0.6853(5) 0.158(3) Uani 0.5 1 d G P C -1
H51 H 0.4240 0.8416 0.6631 0.189 Uiso 0.5 1 calc R P C -1
C52 C 0.4690(4) 0.8808(5) 0.7470(6) 0.158(3) Uani 0.5 1 d G P C -1
H52 H 0.4640 0.8453 0.7665 0.189 Uiso 0.5 1 calc R P C -1
C60 C 0.0850(2) 0.4572(5) 0.0029(4) 0.075(3) Uani 0.545(9) 1 d . P D 1
H60A H 0.0964 0.4536 0.0445 0.112 Uiso 0.545(9) 1 calc GR P D 1
H60B H 0.0669 0.4145 -0.0191 0.112 Uiso 0.545(9) 1 calc GR P D 1
H60C H 0.0681 0.5023 -0.0146 0.112 Uiso 0.545(9) 1 calc GR P D 1
C54 C 0.12101(18) 0.4591(3) -0.0005(3) 0.042(2) Uani 0.545(9) 1 d G P D 1
C55 C 0.1338(3) 0.5254(4) -0.0101(4) 0.054(3) Uani 0.545(9) 1 d G P D 1
H55 H 0.1200 0.5698 -0.0135 0.065 Uiso 0.545(9) 1 calc R P D 1
C56 C 0.1666(3) 0.5271(6) -0.0147(5) 0.063(4) Uani 0.545(9) 1 d G P D 1
H56 H 0.1748 0.5725 -0.0212 0.076 Uiso 0.545(9) 1 calc R P D 1
C57 C 0.1872(3) 0.4623(7) -0.0097(6) 0.072(5) Uani 0.545(9) 1 d G P D 1
H57 H 0.2095 0.4634 -0.0128 0.086 Uiso 0.545(9) 1 calc R P D 1
C58 C 0.1749(4) 0.3960(6) 0.0000(8) 0.119(10) Uani 0.545(9) 1 d G P D 1
H58 H 0.1888 0.3517 0.0035 0.143 Uiso 0.545(9) 1 calc R P D 1
C59 C 0.1421(3) 0.3946(4) 0.0046(6) 0.072(6) Uani 0.545(9) 1 d G P D 1
H59 H 0.1340 0.3491 0.0112 0.086 Uiso 0.545(9) 1 calc R P D 1
C40 C 0.3333(3) 0.1946(5) 0.1252(3) 0.130(3) Uani 1 1 d . . . .
H40 H 0.3359 0.1492 0.1113 0.156 Uiso 1 1 calc R . . .
C41 C 0.3550(2) 0.2021(3) 0.1865(3) 0.102(2) Uani 1 1 d . . . .
H41 H 0.3727 0.1646 0.2142 0.123 Uiso 1 1 calc R . . .
C42 C 0.34881(17) 0.2666(3) 0.2027(3) 0.0769(15) Uani 1 1 d . . . .
H42 H 0.3619 0.2727 0.2437 0.092 Uiso 1 1 calc R . . .
C43 C 0.32562(17) 0.3242(3) 0.1664(3) 0.089(2) Uani 1 1 d . . . .
C44 C 0.3038(2) 0.3142(5) 0.1034(3) 0.104(2) Uani 1 1 d . . . .
H44 H 0.2866 0.3523 0.0761 0.125 Uiso 1 1 calc R . . .
C45 C 0.3084(2) 0.2486(5) 0.0835(3) 0.113(3) Uani 1 1 d . . . .
H45 H 0.2948 0.2409 0.0426 0.135 Uiso 1 1 calc R . . .
C46 C 0.3191(3) 0.3930(4) 0.1807(4) 0.133(3) Uani 1 1 d . . . .
H46A H 0.3242 0.3903 0.2188 0.200 Uiso 1 1 calc GR . . .
H46B H 0.2898 0.4088 0.1496 0.200 Uiso 1 1 calc GR . . .
H46C H 0.3388 0.4286 0.1837 0.200 Uiso 1 1 calc GR . . .
C61 C 0.1524(4) 0.5192(7) -0.0148(5) 0.045(3) Uani 0.455(9) 1 d . P D 2
C62 C 0.1768(5) 0.4624(9) -0.0069(7) 0.062(4) Uani 0.455(9) 1 d . P D 2
H62 H 0.1981 0.4715 -0.0112 0.074 Uiso 0.455(9) 1 calc R P D 2
C63 C 0.1732(3) 0.3947(6) 0.0063(6) 0.047(4) Uani 0.455(9) 1 d . P D 2
H63 H 0.1912 0.3561 0.0113 0.057 Uiso 0.455(9) 1 calc R P D 2
C64 C 0.1423(4) 0.3832(11) 0.0125(9) 0.071(6) Uani 0.455(9) 1 d . P D 2
H64 H 0.1393 0.3347 0.0217 0.086 Uiso 0.455(9) 1 calc R P D 2
C65 C 0.1162(6) 0.4338(8) 0.0067(8) 0.075(5) Uani 0.455(9) 1 d . P D 2
H65 H 0.0952 0.4231 0.0115 0.090 Uiso 0.455(9) 1 calc R P D 2
C66 C 0.1218(4) 0.5049(9) -0.0072(6) 0.058(4) Uani 0.455(9) 1 d . P D 2
H66 H 0.1044 0.5439 -0.0114 0.070 Uiso 0.455(9) 1 calc R P D 2
C67 C 0.1568(3) 0.5937(5) -0.0324(4) 0.055(3) Uani 0.455(9) 1 d . P D 2
H67A H 0.1829 0.5956 -0.0285 0.083 Uiso 0.455(9) 1 calc GR P D 2
H67B H 0.1581 0.6308 -0.0065 0.083 Uiso 0.455(9) 1 calc GR P D 2
H67C H 0.1323 0.6035 -0.0738 0.083 Uiso 0.455(9) 1 calc GR P D 2

loop_
_atom_site_aniso_label
_atom_site_aniso_U_11
_atom_site_aniso_U_22
_atom_site_aniso_U_33
_atom_site_aniso_U_23
_atom_site_aniso_U_13
_atom_site_aniso_U_12
Ce1 0.01658(7) 0.01881(8) 0.01863(7) -0.00081(6) 0.01189(6) -0.00175(6)
Si1 0.0260(4) 0.0367(5) 0.0305(4) 0.0036(3) 0.0212(4) 0.0003(3)
Si2 0.0272(4) 0.0324(4) 0.0256(4) 0.0058(3) 0.0186(3) -0.0009(3)
N1 0.0220(11) 0.0195(11) 0.0286(12) -0.0035(9) 0.0163(10) -0.0017(9)
N2 0.0303(14) 0.0484(17) 0.0293(14) -0.0106(12) 0.0160(12) -0.0037(12)
N3 0.0250(12) 0.0341(14) 0.0288(13) -0.0047(11) 0.0188(11) -0.0023(10)
N4 0.0336(14) 0.0578(19) 0.0268(14) -0.0127(13) 0.0202(12) -0.0104(13)
N5 0.0376(15) 0.066(2) 0.0289(14) -0.0140(14) 0.0216(13) -0.0094(14)
N6 0.0264(12) 0.0316(13) 0.0328(14) 0.0087(11) 0.0210(11) 0.0048(10)
N7 0.0202(11) 0.0255(12) 0.0264(12) 0.0019(10) 0.0155(10) 0.0024(9)
N8 0.0214(11) 0.0287(13) 0.0261(12) 0.0035(10) 0.0148(10) 0.0019(10)
N9 0.0219(11) 0.0304(13) 0.0286(13) 0.0064(10) 0.0162(11) 0.0044(10)
N10 0.0227(11) 0.0300(13) 0.0249(12) 0.0005(10) 0.0170(10) -0.0028(10)
C1 0.0264(14) 0.0172(13) 0.0380(16) -0.0085(12) 0.0211(13) -0.0043(11)
C2 0.0264(14) 0.0229(14) 0.0318(16) -0.0103(12) 0.0159(13) -0.0046(11)
C3 0.0330(16) 0.0308(17) 0.0404(18) -0.0186(14) 0.0185(15) -0.0128(13)
C4 0.0387(18) 0.0314(18) 0.057(2) -0.0242(16) 0.0290(18) -0.0184(15)
C5 0.0398(18) 0.0199(14) 0.063(2) -0.0153(15) 0.0354(18) -0.0148(13)
C6 0.0358(16) 0.0219(14) 0.0427(18) -0.0104(13) 0.0269(15) -0.0117(12)
C7 0.044(2) 0.038(2) 0.058(2) -0.0231(18) 0.0266(19) -0.0223(17)
C8 0.026(3) 0.024(3) 0.038(3) -0.008(2) 0.010(2) -0.006(2)
C9 0.032(3) 0.034(3) 0.035(3) 0.001(3) 0.000(3) -0.010(2)
C10 0.022(3) 0.039(3) 0.045(4) -0.009(3) 0.007(2) 0.000(2)
C11 0.0239(14) 0.0297(15) 0.0256(14) -0.0086(12) 0.0127(12) 0.0032(12)
C12 0.062(3) 0.101(4) 0.034(2) -0.018(2) 0.034(2) -0.015(3)
C13 0.093(8) 0.095(8) 0.052(6) -0.009(5) 0.055(6) 0.003(6)
C14 0.096(9) 0.078(7) 0.025(4) 0.001(5) 0.035(5) -0.019(6)
C15 0.0273(14) 0.0157(13) 0.0369(16) -0.0011(11) 0.0236(13) 0.0005(11)
C16 0.0258(14) 0.0206(13) 0.0347(15) 0.0023(11) 0.0234(13) 0.0042(11)
C17 0.0340(16) 0.0260(15) 0.0426(18) 0.0081(13) 0.0305(15) 0.0106(12)
C18 0.0418(17) 0.0207(14) 0.053(2) 0.0093(13) 0.0397(17) 0.0117(12)
C19 0.0352(16) 0.0136(13) 0.060(2) 0.0026(13) 0.0372(17) 0.0026(11)
C20 0.0330(15) 0.0142(12) 0.0462(18) -0.0053(12) 0.0299(15) -0.0007(11)
C21 0.050(2) 0.0324(17) 0.069(2) 0.0223(17) 0.050(2) 0.0179(15)
C22 0.078(3) 0.071(3) 0.095(3) 0.045(3) 0.078(3) 0.040(2)
C23 0.073(3) 0.034(2) 0.095(3) 0.027(2) 0.063(3) 0.0094(19)
C24 0.070(3) 0.048(2) 0.067(3) 0.0284(19) 0.057(2) 0.0218(19)
C25 0.0233(13) 0.0248(14) 0.0269(14) 0.0043(11) 0.0182(12) 0.0058(11)
C26 0.0202(14) 0.0411(18) 0.0323(16) 0.0056(14) 0.0141(13) 0.0034(13)
C27 0.0283(16) 0.042(2) 0.065(2) 0.0112(18) 0.0265(17) 0.0090(15)
C28 0.0283(17) 0.089(3) 0.0309(18) -0.0016(19) 0.0123(15) 0.0035(19)
C29 0.0360(17) 0.0365(18) 0.0418(19) 0.0016(14) 0.0268(16) 0.0024(14)
C30 0.0255(15) 0.047(2) 0.046(2) 0.0019(16) 0.0232(15) -0.0051(14)
C31 0.047(2) 0.059(2) 0.050(2) 0.0128(18) 0.0400(19) 0.0126(18)
C32 0.0267(14) 0.0308(16) 0.0296(15) 0.0085(12) 0.0170(13) 0.0034(12)
C33 0.0399(17) 0.0332(17) 0.0398(18) 0.0037(14) 0.0302(16) -0.0044(14)
C34 0.0409(19) 0.056(2) 0.0310(17) 0.0117(16) 0.0225(16) 0.0058(17)
C35 0.049(6) 0.045(6) 0.043(6) -0.020(5) 0.011(5) -0.028(5)
C36 0.020(4) 0.052(6) 0.072(9) -0.002(6) -0.006(5) -0.003(4)
C37 0.031(5) 0.068(7) 0.061(7) -0.017(5) 0.015(5) -0.029(5)
C38 0.075(7) 0.097(8) 0.045(5) 0.004(5) 0.041(5) 0.016(6)
C39 0.059(6) 0.139(11) 0.037(5) -0.015(6) 0.019(4) 0.012(6)
N1' 0.0166(10) 0.0206(11) 0.0167(10) -0.0012(8) 0.0107(9) -0.0019(8)
N2' 0.0211(11) 0.0245(12) 0.0204(11) 0.0006(9) 0.0107(10) -0.0009(9)
N3' 0.0202(11) 0.0245(11) 0.0182(11) 0.0005(9) 0.0116(9) 0.0000(9)
N4' 0.0210(11) 0.0249(12) 0.0190(11) 0.0007(9) 0.0110(10) 0.0001(9)
N5' 0.0210(11) 0.0208(11) 0.0193(11) 0.0004(9) 0.0102(10) 0.0010(9)
N6' 0.0215(11) 0.0329(13) 0.0198(11) -0.0008(10) 0.0132(10) -0.0084(10)
N7' 0.0203(11) 0.0230(12) 0.0201(11) 0.0002(9) 0.0131(9) -0.0046(9)
N8' 0.0206(11) 0.0228(12) 0.0199(11) -0.0008(9) 0.0122(9) -0.0057(9)
N9' 0.0202(11) 0.0255(12) 0.0198(11) -0.0011(9) 0.0120(9) -0.0065(9)
C1' 0.0185(12) 0.0160(12) 0.0232(13) -0.0006(10) 0.0148(11) -0.0007(9)
C2' 0.0190(12) 0.0183(12) 0.0227(13) -0.0009(10) 0.0136(11) -0.0013(10)
C3' 0.0180(12) 0.0202(13) 0.0244(14) -0.0009(11) 0.0116(11) -0.0026(10)
C4' 0.0201(13) 0.0209(13) 0.0292(14) 0.0006(11) 0.0156(12) -0.0023(10)
C5' 0.0209(12) 0.0205(13) 0.0250(13) 0.0039(10) 0.0165(11) 0.0014(10)
C6' 0.0195(12) 0.0178(12) 0.0219(13) -0.0003(10) 0.0139(11) 0.0010(10)
C7' 0.0210(13) 0.0314(16) 0.0319(16) 0.0059(13) 0.0142(13) -0.0050(12)
C8' 0.0260(16) 0.055(2) 0.0369(18) 0.0024(16) 0.0133(15) -0.0171(15)
C9' 0.040(2) 0.035(2) 0.083(3) 0.014(2) 0.034(2) -0.0070(16)
C10' 0.0232(15) 0.071(3) 0.0394(19) 0.0054(17) 0.0215(15) -0.0063(16)
C11' 0.0180(12) 0.0172(12) 0.0200(12) -0.0016(10) 0.0104(10) -0.0004(10)
C12' 0.0291(15) 0.0250(15) 0.0164(13) 0.0024(11) 0.0063(12) 0.0012(12)
C13' 0.070(3) 0.044(2) 0.0234(17) -0.0039(16) 0.0070(18) -0.022(2)
C14' 0.0417(18) 0.0385(18) 0.0243(15) 0.0043(13) 0.0195(14) 0.0065(14)
C15' 0.0196(12) 0.0184(13) 0.0184(12) 0.0013(10) 0.0134(10) 0.0012(10)
C16' 0.0187(12) 0.0202(12) 0.0220(13) 0.0010(10) 0.0147(11) 0.0006(10)
C17' 0.0226(13) 0.0243(14) 0.0234(13) 0.0046(11) 0.0177(11) 0.0024(11)
C18' 0.0235(13) 0.0274(14) 0.0194(13) 0.0028(11) 0.0151(11) 0.0029(11)
C19' 0.0190(12) 0.0289(15) 0.0196(13) -0.0008(11) 0.0122(11) -0.0016(11)
C20' 0.0201(12) 0.0199(13) 0.0205(13) -0.0006(10) 0.0141(11) -0.0022(10)
C21' 0.0230(14) 0.0445(18) 0.0214(14) 0.0059(13) 0.0148(12) 0.0030(13)
C22' 0.0325(17) 0.074(3) 0.0409(19) 0.0303(19) 0.0266(16) 0.0186(17)
C23' 0.0438(19) 0.065(2) 0.0254(16) -0.0055(16) 0.0226(15) -0.0100(18)
C24' 0.0296(15) 0.053(2) 0.0246(15) 0.0086(14) 0.0201(13) 0.0037(14)
C25' 0.0199(12) 0.0224(13) 0.0196(13) 0.0002(10) 0.0126(11) -0.0017(10)
C26' 0.0208(13) 0.0315(15) 0.0252(14) -0.0030(12) 0.0136(12) -0.0120(12)
C27' 0.0209(14) 0.045(2) 0.0424(19) 0.0014(15) 0.0140(14) -0.0078(14)
C28' 0.0414(18) 0.0395(18) 0.0355(17) -0.0144(14) 0.0267(15) -0.0216(15)
C53 0.183(8) 0.150(7) 0.157(7) -0.021(6) 0.114(7) 0.030(6)
C47 0.183(8) 0.150(7) 0.157(7) -0.021(6) 0.114(7) 0.030(6)
C48 0.183(8) 0.150(7) 0.157(7) -0.021(6) 0.114(7) 0.030(6)
C49 0.183(8) 0.150(7) 0.157(7) -0.021(6) 0.114(7) 0.030(6)
C50 0.183(8) 0.150(7) 0.157(7) -0.021(6) 0.114(7) 0.030(6)
C51 0.183(8) 0.150(7) 0.157(7) -0.021(6) 0.114(7) 0.030(6)
C52 0.183(8) 0.150(7) 0.157(7) -0.021(6) 0.114(7) 0.030(6)
C60 0.072(6) 0.072(6) 0.112(8) -0.017(6) 0.073(6) -0.018(5)
C54 0.043(4) 0.021(5) 0.054(5) -0.008(5) 0.026(4) -0.009(5)
C55 0.053(8) 0.043(5) 0.069(6) -0.001(4) 0.040(6) -0.008(5)
C56 0.071(9) 0.056(6) 0.078(7) -0.001(5) 0.054(7) -0.021(6)
C57 0.063(8) 0.071(8) 0.108(10) -0.022(6) 0.067(7) -0.011(6)
C58 0.119(17) 0.093(17) 0.17(2) -0.023(14) 0.100(16) -0.016(12)
C59 0.079(13) 0.046(8) 0.089(12) -0.009(7) 0.052(10) 0.000(7)
C40 0.125(6) 0.131(7) 0.072(4) -0.008(4) 0.030(4) -0.058(5)
C41 0.092(4) 0.063(4) 0.126(6) -0.005(4) 0.054(4) -0.008(3)
C42 0.074(3) 0.064(3) 0.102(4) 0.018(3) 0.059(3) 0.011(3)
C43 0.061(3) 0.056(3) 0.154(6) -0.002(3) 0.068(4) -0.006(2)
C44 0.077(4) 0.169(8) 0.070(4) -0.010(4) 0.047(3) -0.050(5)
C45 0.100(5) 0.144(7) 0.070(4) -0.006(5) 0.040(4) -0.051(5)
C46 0.135(6) 0.096(5) 0.242(10) 0.030(6) 0.153(7) 0.035(5)
C61 0.046(8) 0.052(7) 0.039(5) -0.003(4) 0.026(5) -0.003(5)
C62 0.043(6) 0.082(11) 0.057(7) -0.015(6) 0.030(6) 0.007(7)
C63 0.031(6) 0.039(8) 0.049(6) -0.012(5) 0.013(5) 0.011(5)
C64 0.031(8) 0.073(9) 0.072(10) -0.035(8) 0.013(7) -0.013(6)
C65 0.076(10) 0.048(9) 0.069(8) -0.004(7) 0.029(7) -0.025(7)
C66 0.051(8) 0.069(11) 0.051(6) -0.006(9) 0.030(6) 0.008(8)
C67 0.055(6) 0.063(6) 0.043(5) 0.002(4) 0.028(4) 0.008(5)

loop_
_atom_type_symbol
_atom_type_description
_atom_type_scat_dispersion_real
_atom_type_scat_dispersion_imag
_atom_type_scat_source
C C 0.0033 0.0016 'International Tables Vol C Tables 4.2.6.8 and 6.1.1.4'
H H 0.0000 0.0000 'International Tables Vol C Tables 4.2.6.8 and 6.1.1.4'
Ce Ce -0.2486 2.6331 'International Tables Vol C Tables 4.2.6.8 and 6.1.1.4'
N N 0.0061 0.0033 'International Tables Vol C Tables 4.2.6.8 and 6.1.1.4'
Si Si 0.0817 0.0704 'International Tables Vol C Tables 4.2.6.8 and 6.1.1.4'

loop_
_geom_angle_atom_site_label_1
_geom_angle_atom_site_label_2
_geom_angle_atom_site_label_3
_geom_angle
N1 Ce1 Si2 153.69(5)
N1 Ce1 N3 69.30(8)
N1 Ce1 N7 69.72(7)
N1 Ce1 N1' 80.41(7)
N1 Ce1 N3' 84.79(7)
N1 Ce1 N7' 130.26(7)
N3 Ce1 Si2 84.76(6)
N3 Ce1 N7' 157.02(7)
N7 Ce1 Si2 121.57(5)
N7 Ce1 N3 116.82(8)
N7 Ce1 N3' 146.61(7)
N7 Ce1 N7' 68.77(7)
N10 Ce1 Si2 26.54(6)
N10 Ce1 N1 136.00(8)
N10 Ce1 N3 78.56(8)
N10 Ce1 N7 101.10(8)
N10 Ce1 N1' 143.01(8)
N10 Ce1 N3' 112.27(8)
N10 Ce1 N7' 78.47(8)
N1' Ce1 Si2 122.33(5)
N1' Ce1 N3 131.74(7)
N1' Ce1 N7 84.26(7)
N1' Ce1 N3' 70.11(7)
N1' Ce1 N7' 69.41(7)
N3' Ce1 Si2 90.78(5)
N3' Ce1 N3 70.51(7)
N3' Ce1 N7' 118.23(7)
N7' Ce1 Si2 74.29(5)
N10 Si1 C29 110.56(14)
N10 Si1 C30 112.08(14)
N10 Si1 C31 114.38(14)
C30 Si1 C29 107.52(16)
C31 Si1 C29 105.48(17)
C31 Si1 C30 106.37(17)
N10 Si2 Ce1 38.08(8)
N10 Si2 C32 109.72(13)
N10 Si2 C33 114.49(14)
N10 Si2 C34 112.26(15)
C32 Si2 Ce1 73.01(10)
C33 Si2 Ce1 137.85(11)
C33 Si2 C32 107.98(15)
C33 Si2 C34 107.14(16)
C34 Si2 Ce1 113.33(12)
C34 Si2 C32 104.71(15)
C1 N1 Ce1 121.06(18)
C15 N1 Ce1 122.42(17)
C15 N1 C1 104.1(2)
N5 N2 C11 101.6(3)
N4 N3 Ce1 124.66(19)
N4 N3 C11 106.9(2)
C11 N3 Ce1 126.42(19)
N5 N4 N3 105.3(3)
N2 N5 C12 123.2(3)
N4 N5 N2 114.6(3)
N4 N5 C12 122.1(3)
N9 N6 C25 101.9(2)
N8 N7 Ce1 122.49(17)
N8 N7 C25 107.0(2)
C25 N7 Ce1 129.88(18)
N9 N8 N7 105.3(2)
N6 N9 C26 122.8(2)
N8 N9 N6 114.9(2)
N8 N9 C26 122.3(2)
Si1 N10 Ce1 120.04(13)
Si2 N10 Ce1 115.37(12)
Si2 N10 Si1 124.59(14)
N1 C1 C2 129.5(3)
N1 C1 C6 112.4(3)
C2 C1 C6 118.0(3)
C1 C2 C3 118.8(3)
C1 C2 C11 123.0(3)
C3 C2 C11 118.0(3)
C2 C3 H3 118.5
C4 C3 C2 123.0(3)
C4 C3 H3 118.5
C3 C4 C7 121.0(4)
C5 C4 C3 118.2(3)
C5 C4 C7 120.8(3)
C4 C5 H5 119.8
C4 C5 C6 120.4(3)
C6 C5 H5 119.8
C1 C6 C20 105.7(3)
C5 C6 C1 121.6(3)
C5 C6 C20 132.7(3)
C4 C7 C9 113.2(3)
C4 C7 C10 111.4(3)
C4 C7 C35 105.4(4)
C4 C7 C37 107.5(4)
C8 C7 C4 112.9(4)
C8 C7 C9 105.9(4)
C8 C7 C10 112.7(4)
C10 C7 C9 100.0(4)
C35 C7 C37 101.3(6)
C36 C7 C4 106.5(5)
C36 C7 C35 121.8(8)
C36 C7 C37 113.4(8)
C7 C8 H8A 109.5
C7 C8 H8B 109.5
C7 C8 H8C 109.5
H8A C8 H8B 109.5
H8A C8 H8C 109.5
H8B C8 H8C 109.5
C7 C9 H9A 109.5
C7 C9 H9B 109.5
C7 C9 H9C 109.5
H9A C9 H9B 109.5
H9A C9 H9C 109.5
H9B C9 H9C 109.5
C7 C10 H10A 109.5
C7 C10 H10B 109.5
C7 C10 H10C 109.5
H10A C10 H10B 109.5
H10A C10 H10C 109.5
H10B C10 H10C 109.5
N2 C11 N3 111.7(3)
N2 C11 C2 123.1(3)
N3 C11 C2 125.2(3)
N5 C12 H12 103.9
N5 C12 H12A 112.1
N5 C12 C13 109.2(5)
N5 C12 C38 110.6(4)
N5 C12 C39 107.4(5)
C13 C12 H12 103.9
C14 C12 N5 112.7(5)
C14 C12 H12 103.9
C14 C12 C13 121.2(6)
C38 C12 H12A 112.1
C39 C12 H12A 112.1
C39 C12 C38 102.0(7)
C12 C13 H13A 109.5
C12 C13 H13B 109.5
C12 C13 H13C 109.5
H13A C13 H13B 109.5
H13A C13 H13C 109.5
H13B C13 H13C 109.5
C12 C14 H14A 109.5
C12 C14 H14B 109.5
C12 C14 H14C 109.5
H14A C14 H14B 109.5
H14A C14 H14C 109.5
H14B C14 H14C 109.5
N1 C15 C16 129.4(3)
N1 C15 C20 112.7(3)
C16 C15 C20 117.8(3)
C15 C16 C25 122.4(3)
C17 C16 C15 119.3(3)
C17 C16 C25 118.2(3)
C16 C17 H17 118.5
C16 C17 C18 122.9(3)
C18 C17 H17 118.5
C17 C18 C21 121.6(3)
C19 C18 C17 117.6(3)
C19 C18 C21 120.8(3)
C18 C19 H19 119.6
C20 C19 C18 120.8(3)
C20 C19 H19 119.6
C15 C20 C6 105.1(3)
C19 C20 C6 133.4(3)
C19 C20 C15 121.5(3)
C18 C21 C22 109.2(3)
C23 C21 C18 110.0(3)
C23 C21 C22 109.9(3)
C24 C21 C18 112.3(3)
C24 C21 C22 107.7(3)
C24 C21 C23 107.7(3)
C21 C22 H22A 109.5
C21 C22 H22B 109.5
C21 C22 H22C 109.5
H22A C22 H22B 109.5
H22A C22 H22C 109.5
H22B C22 H22C 109.5
C21 C23 H23A 109.5
C21 C23 H23B 109.5
C21 C23 H23C 109.5
H23A C23 H23B 109.5
H23A C23 H23C 109.5
H23B C23 H23C 109.5
C21 C24 H24A 109.5
C21 C24 H24B 109.5
C21 C24 H24C 109.5
H24A C24 H24B 109.5
H24A C24 H24C 109.5
H24B C24 H24C 109.5
N6 C25 N7 111.0(2)
N6 C25 C16 123.9(3)
N7 C25 C16 125.2(3)
N9 C26 H26 108.4
N9 C26 C27 108.7(3)
N9 C26 C28 108.7(3)
C27 C26 H26 108.4
C27 C26 C28 114.1(3)
C28 C26 H26 108.4
C26 C27 H27A 109.5
C26 C27 H27B 109.5
C26 C27 H27C 109.5
H27A C27 H27B 109.5
H27A C27 H27C 109.5
H27B C27 H27C 109.5
C26 C28 H28A 109.5
C26 C28 H28B 109.5
C26 C28 H28C 109.5
H28A C28 H28B 109.5
H28A C28 H28C 109.5
H28B C28 H28C 109.5
Si1 C29 H29A 109.5
Si1 C29 H29B 109.5
Si1 C29 H29C 109.5
H29A C29 H29B 109.5
H29A C29 H29C 109.5
H29B C29 H29C 109.5
Si1 C30 H30A 109.5
Si1 C30 H30B 109.5
Si1 C30 H30C 109.5
H30A C30 H30B 109.5
H30A C30 H30C 109.5
H30B C30 H30C 109.5
Si1 C31 H31A 109.5
Si1 C31 H31B 109.5
Si1 C31 H31C 109.5
H31A C31 H31B 109.5
H31A C31 H31C 109.5
H31B C31 H31C 109.5
Si2 C32 H32A 109.5
Si2 C32 H32B 109.5
Si2 C32 H32C 109.5
H32A C32 H32B 109.5
H32A C32 H32C 109.5
H32B C32 H32C 109.5
Si2 C33 H33A 109.5
Si2 C33 H33B 109.5
Si2 C33 H33C 109.5
H33A C33 H33B 109.5
H33A C33 H33C 109.5
H33B C33 H33C 109.5
Si2 C34 H34A 109.5
Si2 C34 H34B 109.5
Si2 C34 H34C 109.5
H34A C34 H34B 109.5
H34A C34 H34C 109.5
H34B C34 H34C 109.5
C7 C35 H35A 109.5
C7 C35 H35B 109.5
C7 C35 H35C 109.5
H35A C35 H35B 109.5
H35A C35 H35C 109.5
H35B C35 H35C 109.5
C7 C36 H36A 109.5
C7 C36 H36B 109.5
C7 C36 H36C 109.5
H36A C36 H36B 109.5
H36A C36 H36C 109.5
H36B C36 H36C 109.5
C7 C37 H37A 109.5
C7 C37 H37B 109.5
C7 C37 H37C 109.5
H37A C37 H37B 109.5
H37A C37 H37C 109.5
H37B C37 H37C 109.5
C12 C38 H38A 109.5
C12 C38 H38B 109.5
C12 C38 H38C 109.5
H38A C38 H38B 109.5
H38A C38 H38C 109.5
H38B C38 H38C 109.5
C12 C39 H39A 109.5
C12 C39 H39B 109.5
C12 C39 H39C 109.5
H39A C39 H39B 109.5
H39A C39 H39C 109.5
H39B C39 H39C 109.5
C1' N1' Ce1 121.78(16)
C15' N1' Ce1 120.68(16)
C15' N1' C1' 104.6(2)
N5' N2' C11' 102.1(2)
N4' N3' Ce1 121.84(16)
N4' N3' C11' 107.2(2)
C11' N3' Ce1 130.05(17)
N5' N4' N3' 105.4(2)
N2' N5' C12' 121.7(2)
N4' N5' N2' 114.6(2)
N4' N5' C12' 123.7(2)
N9' N6' C25' 101.8(2)
N8' N7' Ce1 123.38(16)
N8' N7' C25' 106.7(2)
C25' N7' Ce1 123.34(17)
N9' N8' N7' 105.5(2)
N6' N9' C26' 122.6(2)
N8' N9' N6' 114.6(2)
N8' N9' C26' 122.8(2)
N1' C1' C2' 130.2(2)
N1' C1' C6' 111.9(2)
C2' C1' C6' 117.8(2)
C1' C2' C11' 122.4(2)
C3' C2' C1' 119.0(2)
C3' C2' C11' 118.6(2)
C2' C3' H3' 118.4
C4' C3' C2' 123.1(3)
C4' C3' H3' 118.4
C3' C4' C7' 122.9(2)
C5' C4' C3' 117.7(2)
C5' C4' C7' 119.3(2)
C4' C5' H5' 119.7
C6' C5' C4' 120.7(2)
C6' C5' H5' 119.7
C1' C6' C16' 105.8(2)
C5' C6' C1' 121.6(2)
C5' C6' C16' 132.6(2)
C8' C7' C4' 112.5(2)
C8' C7' C9' 108.7(3)
C9' C7' C4' 108.7(3)
C10' C7' C4' 109.9(3)
C10' C7' C8' 107.8(3)
C10' C7' C9' 109.2(3)
C7' C8' H8'A 109.5
C7' C8' H8'B 109.5
C7' C8' H8'C 109.5
H8'A C8' H8'B 109.5
H8'A C8' H8'C 109.5
H8'B C8' H8'C 109.5
C7' C9' H9'A 109.5
C7' C9' H9'B 109.5
C7' C9' H9'C 109.5
H9'A C9' H9'B 109.5
H9'A C9' H9'C 109.5
H9'B C9' H9'C 109.5
C7' C10' H10D 109.5
C7' C10' H10E 109.5
C7' C10' H10F 109.5
H10D C10' H10E 109.5
H10D C10' H10F 109.5
H10E C10' H10F 109.5
N2' C11' N3' 110.8(2)
N2' C11' C2' 124.3(2)
N3' C11' C2' 125.0(2)
N5' C12' H12' 108.4
N5' C12' C13' 108.1(2)
N5' C12' C14' 110.4(2)
C13' C12' H12' 108.4
C14' C12' H12' 108.4
C14' C12' C13' 113.1(3)
C12' C13' H13D 109.5
C12' C13' H13E 109.5
C12' C13' H13F 109.5
H13D C13' H13E 109.5
H13D C13' H13F 109.5
H13E C13' H13F 109.5
C12' C14' H14D 109.5
C12' C14' H14E 109.5
C12' C14' H14F 109.5
H14D C14' H14E 109.5
H14D C14' H14F 109.5
H14E C14' H14F 109.5
N1' C15' C16' 112.3(2)
N1' C15' C20' 130.0(2)
C20' C15' C16' 117.7(2)
C15' C16' C6' 105.4(2)
C17' C16' C6' 132.5(2)
C17' C16' C15' 122.1(2)
C16' C17' H17' 119.9
C16' C17' C18' 120.2(2)
C18' C17' H17' 119.9
C17' C18' C21' 123.7(2)
C19' C18' C17' 117.5(2)
C19' C18' C21' 118.8(2)
C18' C19' H19' 118.0
C18' C19' C20' 124.0(2)
C20' C19' H19' 118.0
C15' C20' C25' 124.0(2)
C19' C20' C15' 118.4(2)
C19' C20' C25' 117.6(2)
C18' C21' C22' 109.5(2)
C18' C21' C23' 109.1(3)
C18' C21' C24' 112.5(2)
C23' C21' C22' 108.6(3)
C24' C21' C22' 108.9(3)
C24' C21' C23' 108.2(3)
C21' C22' H22D 109.5
C21' C22' H22E 109.5
C21' C22' H22F 109.5
H22D C22' H22E 109.5
H22D C22' H22F 109.5
H22E C22' H22F 109.5
C21' C23' H23D 109.5
C21' C23' H23E 109.5
C21' C23' H23F 109.5
H23D C23' H23E 109.5
H23D C23' H23F 109.5
H23E C23' H23F 109.5
C21' C24' H24D 109.5
C21' C24' H24E 109.5
C21' C24' H24F 109.5
H24D C24' H24E 109.5
H24D C24' H24F 109.5
H24E C24' H24F 109.5
N6' C25' N7' 111.3(2)
N6' C25' C20' 123.3(2)
N7' C25' C20' 125.4(2)
N9' C26' H26' 108.5
N9' C26' C27' 109.8(2)
N9' C26' C28' 108.7(2)
C27' C26' H26' 108.5
C27' C26' C28' 112.9(3)
C28' C26' H26' 108.5
C26' C27' H27D 109.5
C26' C27' H27E 109.5
C26' C27' H27F 109.5
H27D C27' H27E 109.5
H27D C27' H27F 109.5
H27E C27' H27F 109.5
C26' C28' H28D 109.5
C26' C28' H28E 109.5
C26' C28' H28F 109.5
H28D C28' H28E 109.5
H28D C28' H28F 109.5
H28E C28' H28F 109.5
H53A C53 H53B 109.5
H53A C53 H53C 109.5
H53B C53 H53C 109.5
C47 C53 H53A 109.5
C47 C53 H53B 109.5
C47 C53 H53C 109.5
C48 C47 C53 120.9
C52 C47 C53 120.9
C52 C47 C48 118.1
C47 C48 H48 119.5
C49 C48 C47 121.1
C49 C48 H48 119.5
C48 C49 H49 119.9
C48 C49 C50 120.2
C50 C49 H49 119.9
C49 C50 H50 120.3
C49 C50 C51 119.4
C51 C50 H50 120.3
C50 C51 H51 119.9
C50 C51 C52 120.1
C52 C51 H51 119.9
C47 C52 H52 119.5
C51 C52 C47 121.1
C51 C52 H52 119.5
H60A C60 H60B 109.5
H60A C60 H60C 109.5
H60B C60 H60C 109.5
C54 C60 H60A 109.5
C54 C60 H60B 109.5
C54 C60 H60C 109.5
C55 C54 C60 120.9
C59 C54 C60 121.0
C59 C54 C55 118.1
C54 C55 H55 119.5
C56 C55 C54 121.1
C56 C55 H55 119.5
C55 C56 H56 119.9
C57 C56 C55 120.1
C57 C56 H56 119.9
C56 C57 H57 120.2
C56 C57 C58 119.5
C58 C57 H57 120.2
C57 C58 H58 120.0
C57 C58 C59 120.1
C59 C58 H58 120.0
C54 C59 H59 119.4
C58 C59 C54 121.1
C58 C59 H59 119.4
C41 C40 H40 117.7
C45 C40 H40 117.7
C45 C40 C41 124.6(9)
C40 C41 H41 122.8
C42 C41 C40 114.4(7)
C42 C41 H41 122.8
C41 C42 H42 116.7
C41 C42 C43 126.5(7)
C43 C42 H42 116.7
C42 C43 C44 117.2(6)
C42 C43 C46 129.2(8)
C46 C43 C44 113.6(7)
C43 C44 H44 120.3
C45 C44 C43 119.3(7)
C45 C44 H44 120.3
C40 C45 H45 121.1
C44 C45 C40 117.8(7)
C44 C45 H45 121.1
C43 C46 H46A 109.5
C43 C46 H46B 109.5
C43 C46 H46C 109.5
H46A C46 H46B 109.5
H46A C46 H46C 109.5
H46B C46 H46C 109.5
C62 C61 C66 116.5(12)
C62 C61 C67 122.1(13)
C66 C61 C67 121.3(12)
C61 C62 H62 117.6
C63 C62 C61 124.9(15)
C63 C62 H62 117.6
C62 C63 H63 121.8
C62 C63 C64 116.4(13)
C64 C63 H63 121.8
C63 C64 H64 117.1
C65 C64 C63 126(2)
C65 C64 H64 117.1
C64 C65 H65 122.5
C64 C65 C66 114.9(18)
C66 C65 H65 122.5
C61 C66 C65 121.6(14)
C61 C66 H66 119.2
C65 C66 H66 119.2
C61 C67 H67A 109.5
C61 C67 H67B 109.5
C61 C67 H67C 109.5
H67A C67 H67B 109.5
H67A C67 H67C 109.5
H67B C67 H67C 109.5

loop_
_geom_bond_atom_site_label_1
_geom_bond_atom_site_label_2
_geom_bond_distance
Ce1 Si2 3.4442(9)
Ce1 N1 2.557(2)
Ce1 N3 2.680(2)
Ce1 N7 2.624(2)
Ce1 N10 2.351(2)
Ce1 N1' 2.566(2)
Ce1 N3' 2.627(2)
Ce1 N7' 2.703(2)
Si1 N10 1.704(2)
Si1 C29 1.881(3)
Si1 C30 1.877(3)
Si1 C31 1.873(3)
Si2 N10 1.703(3)
Si2 C32 1.890(3)
Si2 C33 1.878(3)
Si2 C34 1.880(3)
N1 C1 1.394(4)
N1 C15 1.392(4)
N2 N5 1.325(4)
N2 C11 1.332(4)
N3 N4 1.323(4)
N3 C11 1.345(4)
N4 N5 1.313(4)
N5 C12 1.487(5)
N6 N9 1.329(3)
N6 C25 1.339(4)
N7 N8 1.332(3)
N7 C25 1.354(4)
N8 N9 1.308(3)
N9 C26 1.475(4)
C1 C2 1.404(4)
C1 C6 1.425(4)
C2 C3 1.412(4)
C2 C11 1.461(4)
C3 H3 0.9500
C3 C4 1.390(5)
C4 C5 1.390(5)
C4 C7 1.540(4)
C5 H5 0.9500
C5 C6 1.396(4)
C6 C20 1.439(5)
C7 C8 1.457(6)
C7 C9 1.652(8)
C7 C10 1.573(7)
C7 C35 1.545(10)
C7 C36 1.368(9)
C7 C37 1.597(10)
C8 H8A 0.9800
C8 H8B 0.9800
C8 H8C 0.9800
C9 H9A 0.9800
C9 H9B 0.9800
C9 H9C 0.9800
C10 H10A 0.9800
C10 H10B 0.9800
C10 H10C 0.9800
C12 H12 1.0000
C12 H12A 1.0000
C12 C13 1.542(11)
C12 C14 1.344(11)
C12 C38 1.593(13)
C12 C39 1.589(10)
C13 H13A 0.9800
C13 H13B 0.9800
C13 H13C 0.9800
C14 H14A 0.9800
C14 H14B 0.9800
C14 H14C 0.9800
C15 C16 1.405(4)
C15 C20 1.429(4)
C16 C17 1.398(4)
C16 C25 1.457(4)
C17 H17 0.9500
C17 C18 1.402(4)
C18 C19 1.399(5)
C18 C21 1.533(4)
C19 H19 0.9500
C19 C20 1.385(4)
C21 C22 1.540(5)
C21 C23 1.529(5)
C21 C24 1.528(6)
C22 H22A 0.9800
C22 H22B 0.9800
C22 H22C 0.9800
C23 H23A 0.9800
C23 H23B 0.9800
C23 H23C 0.9800
C24 H24A 0.9800
C24 H24B 0.9800
C24 H24C 0.9800
C26 H26 1.0000
C26 C27 1.515(5)
C26 C28 1.517(5)
C27 H27A 0.9800
C27 H27B 0.9800
C27 H27C 0.9800
C28 H28A 0.9800
C28 H28B 0.9800
C28 H28C 0.9800
C29 H29A 0.9800
C29 H29B 0.9800
C29 H29C 0.9800
C30 H30A 0.9800
C30 H30B 0.9800
C30 H30C 0.9800
C31 H31A 0.9800
C31 H31B 0.9800
C31 H31C 0.9800
C32 H32A 0.9800
C32 H32B 0.9800
C32 H32C 0.9800
C33 H33A 0.9800
C33 H33B 0.9800
C33 H33C 0.9800
C34 H34A 0.9800
C34 H34B 0.9800
C34 H34C 0.9800
C35 H35A 0.9800
C35 H35B 0.9800
C35 H35C 0.9800
C36 H36A 0.9800
C36 H36B 0.9800
C36 H36C 0.9800
C37 H37A 0.9800
C37 H37B 0.9800
C37 H37C 0.9800
C38 H38A 0.9800
C38 H38B 0.9800
C38 H38C 0.9800
C39 H39A 0.9800
C39 H39B 0.9800
C39 H39C 0.9800
N1' C1' 1.392(3)
N1' C15' 1.392(3)
N2' N5' 1.333(3)
N2' C11' 1.338(3)
N3' N4' 1.327(3)
N3' C11' 1.358(3)
N4' N5' 1.311(3)
N5' C12' 1.485(3)
N6' N9' 1.330(3)
N6' C25' 1.338(3)
N7' N8' 1.330(3)
N7' C25' 1.356(3)
N8' N9' 1.312(3)
N9' C26' 1.484(3)
C1' C2' 1.406(4)
C1' C6' 1.427(4)
C2' C3' 1.404(4)
C2' C11' 1.458(4)
C3' H3' 0.9500
C3' C4' 1.396(4)
C4' C5' 1.394(4)
C4' C7' 1.539(4)
C5' H5' 0.9500
C5' C6' 1.390(4)
C6' C16' 1.436(4)
C7' C8' 1.531(4)
C7' C9' 1.533(5)
C7' C10' 1.529(5)
C8' H8'A 0.9800
C8' H8'B 0.9800
C8' H8'C 0.9800
C9' H9'A 0.9800
C9' H9'B 0.9800
C9' H9'C 0.9800
C10' H10D 0.9800
C10' H10E 0.9800
C10' H10F 0.9800
C12' H12' 1.0000
C12' C13' 1.518(4)
C12' C14' 1.513(4)
C13' H13D 0.9800
C13' H13E 0.9800
C13' H13F 0.9800
C14' H14D 0.9800
C14' H14E 0.9800
C14' H14F 0.9800
C15' C16' 1.423(3)
C15' C20' 1.411(4)
C16' C17' 1.389(4)
C17' H17' 0.9500
C17' C18' 1.397(4)
C18' C19' 1.392(4)
C18' C21' 1.528(4)
C19' H19' 0.9500
C19' C20' 1.398(4)
C20' C25' 1.454(4)
C21' C22' 1.537(4)
C21' C23' 1.536(5)
C21' C24' 1.534(4)
C22' H22D 0.9800
C22' H22E 0.9800
C22' H22F 0.9800
C23' H23D 0.9800
C23' H23E 0.9800
C23' H23F 0.9800
C24' H24D 0.9800
C24' H24E 0.9800
C24' H24F 0.9800
C26' H26' 1.0000
C26' C27' 1.512(4)
C26' C28' 1.519(4)
C27' H27D 0.9800
C27' H27E 0.9800
C27' H27F 0.9800
C28' H28D 0.9800
C28' H28E 0.9800
C28' H28F 0.9800
C53 H53A 0.9800
C53 H53B 0.9800
C53 H53C 0.9800
C53 C47 1.5072
C47 C48 1.4021
C47 C52 1.4021
C48 H48 0.9500
C48 C49 1.3961
C49 H49 0.9500
C49 C50 1.3963
C50 H50 0.9500
C50 C51 1.3964
C51 H51 0.9500
C51 C52 1.3968
C52 H52 0.9500
C60 H60A 0.9800
C60 H60B 0.9800
C60 H60C 0.9800
C60 C54 1.5064
C54 C55 1.4026
C54 C59 1.4022
C55 H55 0.9500
C55 C56 1.3961
C56 H56 0.9500
C56 C57 1.3958
C57 H57 0.9500
C57 C58 1.3960
C58 H58 0.9500
C58 C59 1.3966
C59 H59 0.9500
C40 H40 0.9500
C40 C41 1.401(9)
C40 C45 1.384(10)
C41 H41 0.9500
C41 C42 1.341(8)
C42 H42 0.9500
C42 C43 1.359(8)
C43 C44 1.447(9)
C43 C46 1.393(8)
C44 H44 0.9500
C44 C45 1.382(10)
C45 H45 0.9500
C46 H46A 0.9800
C46 H46B 0.9800
C46 H46C 0.9800
C61 C62 1.341(18)
C61 C66 1.397(16)
C61 C67 1.493(16)
C62 H62 0.9500
C62 C63 1.322(18)
C63 H63 0.9500
C63 C64 1.37(2)
C64 H64 0.9500
C64 C65 1.33(2)
C65 H65 0.9500
C65 C66 1.411(17)
C66 H66 0.9500
C67 H67A 0.9800
C67 H67B 0.9800
C67 H67C 0.9800
